data_1542686
loop_
_publ_author_name
'Zhou, Yunfei'
'Zhu, Jianming'
'Li, Bo'
'Zhang, Yong'
'Feng, Jia'
'Hall, Adrian'
'Shi, Jiye'
'Zhu, Weiliang'

_publ_section_title
;
 Access to Different Isomeric Dibenzoxazepinones through Copper-Catalyzed
 C-H Etherification and C-N Bond Construction with Controllable Smiles
 Rearrangement.
;
_journal_issue 3
_journal_name_full 'Organic letters'
_journal_page_first 380
_journal_page_last 383
_journal_paper_doi 10.1021/acs.orglett.5b03378
_journal_volume 18
_journal_year 2016
_chemical_formula_sum 'C26 H22 Cl2 N2 O4'
_chemical_formula_weight 497.36
_chemical_name_systematic
; 
 ? 
;
_space_group_IT_number 14
_symmetry_cell_setting monoclinic
_symmetry_space_group_name_Hall '-P 2ybc'
_symmetry_space_group_name_H-M 'P 1 21/c 1'
_atom_sites_solution_hydrogens geom
_atom_sites_solution_primary direct
_atom_sites_solution_secondary difmap
_audit_creation_method SHELXL-97
_cell_angle_alpha 90.00
_cell_angle_beta 90.022
_cell_angle_gamma 90.00
_cell_formula_units_Z 4
_cell_length_a 9.9210(9)
_cell_length_b 17.9238(15)
_cell_length_c 12.9555(11)
_cell_measurement_reflns_used 7640
_cell_measurement_temperature 296(2)
_cell_measurement_theta_max 27.70
_cell_measurement_theta_min 2.27
_cell_volume 2303.8(3)
_computing_structure_refinement 'SHELXL-97 (Sheldrick, 2008)'
_computing_structure_solution 'SHELXS-97 (Sheldrick, 2008)'
_diffrn_ambient_temperature 296(2)
_diffrn_measured_fraction_theta_full 0.974
_diffrn_measured_fraction_theta_max 0.974
_diffrn_measurement_device_type 'Bruker APEX2'
_diffrn_radiation_monochromator graphite
_diffrn_radiation_source 'fine-focus sealed tube'
_diffrn_radiation_type MoK\a
_diffrn_radiation_wavelength 0.71073
_diffrn_reflns_av_R_equivalents 0.0376
_diffrn_reflns_av_sigmaI/netI 0.0402
_diffrn_reflns_limit_h_max 12
_diffrn_reflns_limit_h_min -12
_diffrn_reflns_limit_k_max 22
_diffrn_reflns_limit_k_min -23
_diffrn_reflns_limit_l_max 17
_diffrn_reflns_limit_l_min -16
_diffrn_reflns_number 18997
_diffrn_reflns_theta_full 27.76
_diffrn_reflns_theta_max 27.76
_diffrn_reflns_theta_min 1.94
_exptl_absorpt_coefficient_mu 0.319
_exptl_absorpt_correction_T_max 0.9688
_exptl_absorpt_correction_T_min 0.9103
_exptl_crystal_density_diffrn 1.434
_exptl_crystal_density_method 'not measured'
_exptl_crystal_description block
_exptl_crystal_F_000 1032
_exptl_crystal_size_max 0.30
_exptl_crystal_size_mid 0.10
_exptl_crystal_size_min 0.10
_refine_diff_density_max 0.314
_refine_diff_density_min -0.270
_refine_diff_density_rms 0.056
_refine_ls_extinction_method none
_refine_ls_goodness_of_fit_ref 1.101
_refine_ls_hydrogen_treatment mixed
_refine_ls_matrix_type full
_refine_ls_number_parameters 307
_refine_ls_number_reflns 5284
_refine_ls_number_restraints 0
_refine_ls_restrained_S_all 1.101
_refine_ls_R_factor_all 0.0447
_refine_ls_R_factor_gt 0.0338
_refine_ls_shift/su_max 0.001
_refine_ls_shift/su_mean 0.000
_refine_ls_structure_factor_coef Fsqd
_refine_ls_weighting_details 'calc w=1/[\s^2^(Fo^2^)+(0.0536P)^2^+0.0738P] where P=(Fo^2^+2Fc^2^)/3'
_refine_ls_weighting_scheme calc
_refine_ls_wR_factor_gt 0.0895
_refine_ls_wR_factor_ref 0.1003
_reflns_number_gt 4261
_reflns_number_total 5284
_reflns_threshold_expression >2sigma(I)
_cod_data_source_file ol5b03378_si_003.cif
_cod_data_source_block mo_2015178_0ma
_cod_original_sg_symbol_H-M P21/c
_cod_database_code 1542686

loop_
_symmetry_equiv_pos_as_xyz
'x, y, z'
'-x, y+1/2, -z+1/2'
'-x, -y, -z'
'x, -y-1/2, z-1/2'

loop_
_atom_site_label
_atom_site_type_symbol
_atom_site_fract_x
_atom_site_fract_y
_atom_site_fract_z
_atom_site_U_iso_or_equiv
_atom_site_adp_type
_atom_site_occupancy
_atom_site_symmetry_multiplicity
_atom_site_calc_flag
_atom_site_refinement_flags
Cl2 Cl 0.52491(4) 0.97740(2) 0.81407(3) 0.02198(11) Uani 1 1 d .
Cl1 Cl 0.39884(5) 1.15120(2) 0.50274(3) 0.02418(12) Uani 1 1 d .
O1 O 0.19326(12) 0.84632(6) 0.55994(8) 0.0179(2) Uani 1 1 d .
O2 O 0.21968(11) 0.87233(6) 0.87309(7) 0.0153(2) Uani 1 1 d .
O3 O 0.01754(13) 0.19632(6) 0.24625(8) 0.0241(3) Uani 1 1 d .
O4 O 0.18418(13) 0.32398(6) 0.25271(8) 0.0243(3) Uani 1 1 d .
N2 N 0.27101(14) 1.03522(6) 0.90311(9) 0.0140(3) Uani 1 1 d .
H3 H 0.3310 1.0111 0.8687 0.017 Uiso 1 1 calc R
N1 N 0.20048(13) 0.94399(6) 0.73073(8) 0.0123(3) Uani 1 1 d .
C20 C 0.21507(19) 1.11306(8) 1.04430(11) 0.0198(4) Uani 1 1 d .
H1 H 0.2428 1.1390 1.1028 0.024 Uiso 1 1 calc R
C21 C 0.30877(18) 1.07342(8) 0.98491(11) 0.0170(3) Uani 1 1 d .
H14 H 0.3993 1.0741 1.0036 0.020 Uiso 1 1 calc R
C22 C 0.14101(17) 1.03252(8) 0.87122(10) 0.0129(3) Uani 1 1 d .
C14 C 0.10418(16) 0.99048(8) 0.78380(10) 0.0124(3) Uani 1 1 d .
C1 C 0.24280(16) 0.88037(8) 0.78063(10) 0.0130(3) Uani 1 1 d .
C2 C 0.30890(17) 0.81939(8) 0.72054(11) 0.0144(3) Uani 1 1 d .
C7 C 0.27476(16) 0.80104(8) 0.61955(11) 0.0152(3) Uani 1 1 d .
C6 C 0.31403(17) 0.73366(8) 0.57612(11) 0.0190(3) Uani 1 1 d .
H6 H 0.2875 0.7215 0.5094 0.023 Uiso 1 1 calc R
C5 C 0.39231(18) 0.68490(9) 0.63217(13) 0.0227(4) Uani 1 1 d .
H2 H 0.4183 0.6395 0.6036 0.027 Uiso 1 1 calc R
C9 C 0.24656(17) 0.96686(8) 0.63102(10) 0.0137(3) Uani 1 1 d .
C8 C 0.24286(17) 0.91838(8) 0.54774(11) 0.0150(3) Uani 1 1 d .
C4 C 0.43246(18) 0.70362(9) 0.73157(12) 0.0212(4) Uani 1 1 d .
H4 H 0.4873 0.6714 0.7690 0.025 Uiso 1 1 calc R
C3 C 0.39091(17) 0.76993(8) 0.77444(11) 0.0183(3) Uani 1 1 d .
H5 H 0.4183 0.7820 0.8410 0.022 Uiso 1 1 calc R
C10 C 0.28646(18) 0.94116(9) 0.45096(11) 0.0194(3) Uani 1 1 d .
H9 H 0.2842 0.9079 0.3959 0.023 Uiso 1 1 calc R
C11 C 0.33350(18) 1.01329(9) 0.43601(11) 0.0211(4) Uani 1 1 d .
H8 H 0.3623 1.0291 0.3713 0.025 Uiso 1 1 calc R
C12 C 0.33632(17) 1.06090(8) 0.51981(11) 0.0169(3) Uani 1 1 d .
C13 C 0.29441(16) 1.03899(8) 0.61730(11) 0.0146(3) Uani 1 1 d .
H7 H 0.2983 1.0720 0.6726 0.018 Uiso 1 1 calc R
C15 C -0.02652(17) 0.99284(8) 0.75153(11) 0.0162(3) Uani 1 1 d .
H13 H -0.0513 0.9666 0.6926 0.019 Uiso 1 1 calc R
C16 C -0.12530(18) 1.03418(8) 0.80558(11) 0.0184(3) Uani 1 1 d .
H12 H -0.2136 1.0352 0.7815 0.022 Uiso 1 1 calc R
C17 C -0.09175(17) 1.07255(8) 0.89291(11) 0.0165(3) Uani 1 1 d .
H11 H -0.1577 1.0980 0.9298 0.020 Uiso 1 1 calc R
C18 C 0.04293(17) 1.07350(8) 0.92694(10) 0.0148(3) Uani 1 1 d .
C19 C 0.08339(18) 1.11331(8) 1.01572(11) 0.0182(3) Uani 1 1 d .
H10 H 0.0202 1.1396 1.0544 0.022 Uiso 1 1 calc R
C24 C 0.09768(19) 0.30995(9) 0.16775(13) 0.0253(4) Uani 1 1 d .
H21 H 0.1465 0.2826 0.1150 0.030 Uiso 1 1 calc R
H15 H 0.0684 0.3570 0.1382 0.030 Uiso 1 1 calc R
C23 C -0.02353(19) 0.26554(8) 0.20108(13) 0.0235(4) Uani 1 1 d .
H19 H -0.0753 0.2940 0.2509 0.028 Uiso 1 1 calc R
H20 H -0.0807 0.2559 0.1419 0.028 Uiso 1 1 calc R
C26 C 0.1014(2) 0.21117(10) 0.33254(13) 0.0300(4) Uani 1 1 d .
H18 H 0.1302 0.1645 0.3633 0.036 Uiso 1 1 calc R
H16 H 0.0509 0.2388 0.3840 0.036 Uiso 1 1 calc R
C25 C 0.2228(2) 0.25554(9) 0.30035(13) 0.0263(4) Uani 1 1 d .
H22 H 0.2780 0.2660 0.3604 0.032 Uiso 1 1 calc R
H17 H 0.2763 0.2264 0.2524 0.032 Uiso 1 1 calc R

loop_
_atom_site_aniso_label
_atom_site_aniso_U_11
_atom_site_aniso_U_22
_atom_site_aniso_U_33
_atom_site_aniso_U_23
_atom_site_aniso_U_13
_atom_site_aniso_U_12
Cl2 0.0142(2) 0.0358(2) 0.01593(17) -0.00101(14) 0.00115(16) 0.00163(18)
Cl1 0.0252(3) 0.02059(19) 0.0267(2) 0.00931(14) 0.00407(18) -0.00212(18)
O1 0.0212(6) 0.0161(5) 0.0165(5) -0.0012(4) -0.0031(5) -0.0012(5)
O2 0.0170(6) 0.0163(5) 0.0126(4) 0.0012(4) 0.0018(5) 0.0014(5)
O3 0.0286(7) 0.0162(5) 0.0274(6) -0.0014(4) -0.0031(6) -0.0062(5)
O4 0.0290(7) 0.0158(5) 0.0280(6) -0.0028(4) 0.0006(6) -0.0071(5)
N2 0.0145(7) 0.0142(6) 0.0133(5) -0.0003(4) 0.0032(6) 0.0019(6)
N1 0.0135(7) 0.0127(6) 0.0107(5) -0.0007(4) 0.0022(5) 0.0021(5)
C20 0.0274(10) 0.0176(7) 0.0144(6) -0.0033(5) 0.0027(7) -0.0026(7)
C21 0.0180(9) 0.0174(7) 0.0157(6) 0.0008(5) -0.0012(7) -0.0032(7)
C22 0.0144(8) 0.0109(6) 0.0133(6) 0.0029(5) 0.0005(6) -0.0006(6)
C14 0.0131(8) 0.0118(6) 0.0124(6) 0.0022(5) 0.0040(6) 0.0009(6)
C1 0.0118(8) 0.0129(6) 0.0144(6) 0.0001(5) -0.0005(6) -0.0012(6)
C2 0.0152(8) 0.0121(6) 0.0159(6) -0.0005(5) 0.0020(6) -0.0013(6)
C7 0.0134(8) 0.0155(7) 0.0166(7) 0.0004(5) 0.0040(7) -0.0016(6)
C6 0.0202(9) 0.0166(7) 0.0201(7) -0.0048(6) 0.0047(7) -0.0050(7)
C5 0.0230(10) 0.0140(7) 0.0312(8) -0.0050(6) 0.0080(8) -0.0003(7)
C9 0.0129(8) 0.0164(7) 0.0119(6) 0.0019(5) -0.0003(6) 0.0031(6)
C8 0.0147(8) 0.0150(7) 0.0154(6) 0.0001(5) -0.0011(6) 0.0022(7)
C4 0.0164(9) 0.0180(7) 0.0291(8) 0.0038(6) 0.0050(7) 0.0039(7)
C3 0.0172(9) 0.0194(7) 0.0184(7) 0.0014(6) 0.0013(7) -0.0006(7)
C10 0.0220(9) 0.0244(8) 0.0118(6) -0.0011(5) 0.0005(7) 0.0052(7)
C11 0.0224(10) 0.0261(8) 0.0149(7) 0.0057(6) 0.0032(7) 0.0065(8)
C12 0.0132(8) 0.0171(7) 0.0204(7) 0.0056(6) 0.0025(7) 0.0019(7)
C13 0.0124(8) 0.0165(7) 0.0149(6) 0.0003(5) 0.0009(6) 0.0032(6)
C15 0.0182(9) 0.0148(7) 0.0157(6) 0.0008(5) -0.0010(7) -0.0006(7)
C16 0.0150(9) 0.0179(7) 0.0223(7) 0.0044(6) -0.0019(7) 0.0019(7)
C17 0.0157(9) 0.0147(7) 0.0191(7) 0.0040(5) 0.0071(7) 0.0044(7)
C18 0.0190(9) 0.0107(6) 0.0147(6) 0.0031(5) 0.0042(7) 0.0007(6)
C19 0.0258(10) 0.0120(7) 0.0166(7) 0.0000(5) 0.0046(7) 0.0019(7)
C24 0.0275(10) 0.0196(8) 0.0287(8) 0.0001(6) -0.0001(8) -0.0039(8)
C23 0.0236(10) 0.0161(7) 0.0308(8) -0.0028(6) 0.0028(8) -0.0008(7)
C26 0.0389(12) 0.0241(8) 0.0270(8) 0.0013(7) -0.0072(9) -0.0110(9)
C25 0.0308(11) 0.0197(8) 0.0283(8) -0.0022(6) -0.0046(8) -0.0052(8)

loop_
_atom_type_symbol
_atom_type_description
_atom_type_scat_dispersion_real
_atom_type_scat_dispersion_imag
_atom_type_scat_source
C C 0.0033 0.0016 'International Tables Vol C Tables 4.2.6.8 and 6.1.1.4'
H H 0.0000 0.0000 'International Tables Vol C Tables 4.2.6.8 and 6.1.1.4'
N N 0.0061 0.0033 'International Tables Vol C Tables 4.2.6.8 and 6.1.1.4'
O O 0.0106 0.0060 'International Tables Vol C Tables 4.2.6.8 and 6.1.1.4'
Cl Cl 0.1484 0.1585 'International Tables Vol C Tables 4.2.6.8 and 6.1.1.4'

loop_
_geom_angle_atom_site_label_1
_geom_angle_atom_site_label_2
_geom_angle_atom_site_label_3
_geom_angle
C7 O1 C8 113.70(12)
C26 O3 C23 109.06(12)
C24 O4 C25 110.25(12)
C21 N2 C22 122.33(14)
C21 N2 H3 118.8
C22 N2 H3 118.8
C1 N1 C9 124.34(12)
C1 N1 C14 117.18(11)
C9 N1 C14 118.47(11)
C19 C20 C21 119.37(14)
C19 C20 H1 120.3
C21 C20 H1 120.3
N2 C21 C20 121.16(16)
N2 C21 H14 119.4
C20 C21 H14 119.4
N2 C22 C14 120.73(14)
N2 C22 C18 118.68(13)
C14 C22 C18 120.59(15)
C15 C14 C22 118.47(14)
C15 C14 N1 120.13(13)
C22 C14 N1 121.37(14)
O2 C1 N1 119.89(13)
O2 C1 C2 120.30(13)
N1 C1 C2 119.70(12)
C7 C2 C3 117.63(14)
C7 C2 C1 123.81(14)
C3 C2 C1 117.48(13)
O1 C7 C6 116.67(13)
O1 C7 C2 121.96(13)
C6 C7 C2 121.24(14)
C5 C6 C7 119.80(14)
C5 C6 H6 120.1
C7 C6 H6 120.1
C6 C5 C4 119.83(14)
C6 C5 H2 120.1
C4 C5 H2 120.1
C8 C9 C13 119.55(13)
C8 C9 N1 121.00(13)
C13 C9 N1 119.45(12)
C10 C8 C9 120.70(14)
C10 C8 O1 119.09(13)
C9 C8 O1 120.20(13)
C3 C4 C5 119.81(15)
C3 C4 H4 120.1
C5 C4 H4 120.1
C4 C3 C2 121.56(14)
C4 C3 H5 119.2
C2 C3 H5 119.2
C8 C10 C11 120.33(14)
C8 C10 H9 119.8
C11 C10 H9 119.8
C12 C11 C10 118.20(13)
C12 C11 H8 120.9
C10 C11 H8 120.9
C11 C12 C13 122.34(14)
C11 C12 Cl1 118.68(11)
C13 C12 Cl1 118.96(12)
C12 C13 C9 118.87(13)
C12 C13 H7 120.6
C9 C13 H7 120.6
C14 C15 C16 121.58(14)
C14 C15 H13 119.2
C16 C15 H13 119.2
C17 C16 C15 120.35(16)
C17 C16 H12 119.8
C15 C16 H12 119.8
C16 C17 C18 119.82(15)
C16 C17 H11 120.1
C18 C17 H11 120.1
C17 C18 C19 122.10(15)
C17 C18 C22 119.09(13)
C19 C18 C22 118.80(15)
C20 C19 C18 119.61(15)
C20 C19 H10 120.2
C18 C19 H10 120.2
O4 C24 C23 110.76(13)
O4 C24 H21 109.5
C23 C24 H21 109.5
O4 C24 H15 109.5
C23 C24 H15 109.5
H21 C24 H15 108.1
O3 C23 C24 110.38(15)
O3 C23 H19 109.6
C24 C23 H19 109.6
O3 C23 H20 109.6
C24 C23 H20 109.6
H19 C23 H20 108.1
O3 C26 C25 110.53(13)
O3 C26 H18 109.5
C25 C26 H18 109.5
O3 C26 H16 109.5
C25 C26 H16 109.5
H18 C26 H16 108.1
O4 C25 C26 111.13(16)
O4 C25 H22 109.4
C26 C25 H22 109.4
O4 C25 H17 109.4
C26 C25 H17 109.4
H22 C25 H17 108.0

loop_
_geom_bond_atom_site_label_1
_geom_bond_atom_site_label_2
_geom_bond_distance
Cl1 C12 1.7472(16)
O1 C7 1.3816(19)
O1 C8 1.3911(17)
O2 C1 1.2282(16)
O3 C26 1.419(2)
O3 C23 1.4310(19)
O4 C24 1.418(2)
O4 C25 1.426(2)
N2 C21 1.3162(19)
N2 C22 1.355(2)
N2 H3 0.8600
N1 C1 1.3764(18)
N1 C9 1.4303(17)
N1 C14 1.4421(19)
C20 C19 1.358(3)
C20 C21 1.400(2)
C20 H1 0.9300
C21 H14 0.9300
C22 C14 1.4087(19)
C22 C18 1.417(2)
C14 C15 1.363(2)
C1 C2 1.4935(19)
C2 C7 1.391(2)
C2 C3 1.391(2)
C7 C6 1.388(2)
C6 C5 1.376(2)
C6 H6 0.9300
C5 C4 1.389(2)
C5 H2 0.9300
C9 C8 1.3858(19)
C9 C13 1.389(2)
C8 C10 1.388(2)
C4 C3 1.375(2)
C4 H4 0.9300
C3 H5 0.9300
C10 C11 1.388(2)
C10 H9 0.9300
C11 C12 1.381(2)
C11 H8 0.9300
C12 C13 1.3865(19)
C13 H7 0.9300
C15 C16 1.414(2)
C15 H13 0.9300
C16 C17 1.365(2)
C16 H12 0.9300
C17 C18 1.407(2)
C17 H11 0.9300
C18 C19 1.412(2)
C19 H10 0.9300
C24 C23 1.505(2)
C24 H21 0.9700
C24 H15 0.9700
C23 H19 0.9700
C23 H20 0.9700
C26 C25 1.502(3)
C26 H18 0.9700
C26 H16 0.9700
C25 H22 0.9700
C25 H17 0.9700

loop_
_geom_torsion_atom_site_label_1
_geom_torsion_atom_site_label_2
_geom_torsion_atom_site_label_3
_geom_torsion_atom_site_label_4
_geom_torsion
C22 N2 C21 C20 0.6(2)
C19 C20 C21 N2 -1.4(2)
C21 N2 C22 C14 -179.42(13)
C21 N2 C22 C18 1.2(2)
N2 C22 C14 C15 -176.45(13)
C18 C22 C14 C15 2.9(2)
N2 C22 C14 N1 5.4(2)
C18 C22 C14 N1 -175.27(12)
C1 N1 C14 C15 -107.45(16)
C9 N1 C14 C15 73.09(18)
C1 N1 C14 C22 70.67(18)
C9 N1 C14 C22 -108.79(15)
C9 N1 C1 O2 165.52(14)
C14 N1 C1 O2 -13.9(2)
C9 N1 C1 C2 -18.3(2)
C14 N1 C1 C2 162.24(14)
O2 C1 C2 C7 141.76(16)
N1 C1 C2 C7 -34.4(2)
O2 C1 C2 C3 -26.1(2)
N1 C1 C2 C3 157.79(15)
C8 O1 C7 C6 -126.09(14)
C8 O1 C7 C2 58.01(19)
C3 C2 C7 O1 179.63(14)
C1 C2 C7 O1 11.8(2)
C3 C2 C7 C6 3.9(2)
C1 C2 C7 C6 -163.91(14)
O1 C7 C6 C5 -178.29(14)
C2 C7 C6 C5 -2.4(2)
C7 C6 C5 C4 -0.5(3)
C1 N1 C9 C8 52.0(2)
C14 N1 C9 C8 -128.63(16)
C1 N1 C9 C13 -128.72(16)
C14 N1 C9 C13 50.7(2)
C13 C9 C8 C10 0.0(2)
N1 C9 C8 C10 179.34(15)
C13 C9 C8 O1 -179.01(14)
N1 C9 C8 O1 0.3(2)
C7 O1 C8 C10 112.02(16)
C7 O1 C8 C9 -68.93(18)
C6 C5 C4 C3 1.7(3)
C5 C4 C3 C2 0.0(3)
C7 C2 C3 C4 -2.7(2)
C1 C2 C3 C4 165.88(15)
C9 C8 C10 C11 -0.5(3)
O1 C8 C10 C11 178.50(15)
C8 C10 C11 C12 0.4(3)
C10 C11 C12 C13 0.2(3)
C10 C11 C12 Cl1 178.58(13)
C11 C12 C13 C9 -0.7(3)
Cl1 C12 C13 C9 -179.09(12)
C8 C9 C13 C12 0.6(2)
N1 C9 C13 C12 -178.76(14)
C22 C14 C15 C16 -2.1(2)
N1 C14 C15 C16 176.04(13)
C14 C15 C16 C17 -0.6(2)
C15 C16 C17 C18 2.7(2)
C16 C17 C18 C19 178.91(13)
C16 C17 C18 C22 -1.9(2)
N2 C22 C18 C17 178.42(12)
C14 C22 C18 C17 -0.9(2)
N2 C22 C18 C19 -2.3(2)
C14 C22 C18 C19 178.33(13)
C21 C20 C19 C18 0.2(2)
C17 C18 C19 C20 -179.17(14)
C22 C18 C19 C20 1.6(2)
C25 O4 C24 C23 56.26(18)
C26 O3 C23 C24 59.08(17)
O4 C24 C23 O3 -58.39(17)
C23 O3 C26 C25 -58.78(19)
C24 O4 C25 C26 -56.09(17)
O3 C26 C25 O4 57.94(18)
